data_7236783
loop_
_publ_author_name
'Li, Meiqi'
'Zhang, Qi'
'He, Hongyan'
'Wang, Jian-Rong'
'Mei, Xuefeng'

_publ_section_title
;
 Vapor triggered fluorescent color changes among solvates of Emodin
;
_journal_issue 24
_journal_name_full 'Journal of Materials Chemistry C'
_journal_page_first 5970
_journal_paper_doi 10.1039/C7TC01593C
_journal_volume 5
_journal_year 2017
_chemical_formula_moiety 'C H Cl3, C15 H10 O5'
_chemical_formula_sum 'C16 H11 Cl3 O5'
_chemical_formula_weight 389.60
_space_group_crystal_system triclinic
_space_group_IT_number 2
_space_group_name_Hall '-P 1'
_space_group_name_H-M_alt 'P -1'
_atom_sites_solution_hydrogens mixed
_audit_creation_date 2016-11-17
_audit_creation_method
;
Olex2 1.2-beta
(compiled 2015.11.10 svn.r3248 for OlexSys, GUI svn.r5227)
;
_audit_update_record
;
2016-12-14 deposited with the CCDC.
2017-05-17 downloaded from the CCDC.
;
_cell_angle_alpha 75.678(4)
_cell_angle_beta 81.535(4)
_cell_angle_gamma 88.527(4)
_cell_formula_units_Z 2
_cell_length_a 6.9658(4)
_cell_length_b 8.0624(5)
_cell_length_c 14.6322(9)
_cell_measurement_reflns_used 3042
_cell_measurement_temperature 170(2)
_cell_measurement_theta_max 27.48
_cell_measurement_theta_min 2.61
_cell_volume 787.50(8)
_computing_cell_refinement 'SAINT v7.68A (Bruker, 2009)'
_computing_data_collection 'SMART (Bruker, 2009)'
_computing_data_reduction 'SAINT v7.68A (Bruker, 2009)'
_computing_molecular_graphics 'Olex2 (Dolomanov et al., 2009)'
_computing_publication_material 'Olex2 (Dolomanov et al., 2009)'
_computing_structure_refinement 'ShelXL (Sheldrick, 2015)'
_computing_structure_solution 'SHELXS-97 (Sheldrick, 2008)'
_diffrn_ambient_temperature 170(2)
_diffrn_measured_fraction_theta_full 0.998
_diffrn_measured_fraction_theta_max 0.992
_diffrn_measurement_device_type 'Bruker APEX-II CCD'
_diffrn_measurement_method '\f and \w scans'
_diffrn_radiation_monochromator graphite
_diffrn_radiation_type MoK\a
_diffrn_radiation_wavelength 0.71073
_diffrn_reflns_av_R_equivalents 0.0442
_diffrn_reflns_av_unetI/netI 0.0504
_diffrn_reflns_Laue_measured_fraction_full 0.998
_diffrn_reflns_Laue_measured_fraction_max 0.992
_diffrn_reflns_limit_h_max 9
_diffrn_reflns_limit_h_min -9
_diffrn_reflns_limit_k_max 10
_diffrn_reflns_limit_k_min -9
_diffrn_reflns_limit_l_max 19
_diffrn_reflns_limit_l_min -19
_diffrn_reflns_number 13070
_diffrn_reflns_point_group_measured_fraction_full 0.998
_diffrn_reflns_point_group_measured_fraction_max 0.992
_diffrn_reflns_theta_full 25.242
_diffrn_reflns_theta_max 27.639
_diffrn_reflns_theta_min 2.607
_diffrn_standards_number 0
_exptl_absorpt_coefficient_mu 0.606
_exptl_absorpt_correction_T_max 0.7456
_exptl_absorpt_correction_T_min 0.6255
_exptl_absorpt_correction_type multi-scan
_exptl_absorpt_process_details
;
SADABS-2008/1 (Bruker,2008) was used for absorption correction.
wR2(int) was 0.0648 before and 0.0517 after correction.
The Ratio of minimum to maximum transmission is 0.8389.
The \l/2 correction factor is 0.0015.
;
_exptl_crystal_colour orange
_exptl_crystal_colour_primary orange
_exptl_crystal_density_diffrn 1.643
_exptl_crystal_density_method 'not measured'
_exptl_crystal_description block
_exptl_crystal_F_000 396
_exptl_crystal_size_max 0.4
_exptl_crystal_size_mid 0.3
_exptl_crystal_size_min 0.25
_refine_diff_density_max 0.534
_refine_diff_density_min -0.427
_refine_diff_density_rms 0.093
_refine_ls_extinction_method none
_refine_ls_goodness_of_fit_ref 1.127
_refine_ls_hydrogen_treatment mixed
_refine_ls_matrix_type full
_refine_ls_number_parameters 227
_refine_ls_number_reflns 3636
_refine_ls_number_restraints 0
_refine_ls_restrained_S_all 1.127
_refine_ls_R_factor_all 0.0758
_refine_ls_R_factor_gt 0.0531
_refine_ls_shift/su_max 0.003
_refine_ls_shift/su_mean 0.000
_refine_ls_structure_factor_coef Fsqd
_refine_ls_weighting_details 'w=1/[\s^2^(Fo^2^)+(0.0542P)^2^+1.2797P] where P=(Fo^2^+2Fc^2^)/3'
_refine_ls_weighting_scheme calc
_refine_ls_wR_factor_gt 0.1344
_refine_ls_wR_factor_ref 0.1444
_reflns_Friedel_coverage 0.000
_reflns_number_gt 2720
_reflns_number_total 3636
_reflns_threshold_expression 'I > 2\s(I)'
_cod_data_source_file c7tc01593c2.cif
_cod_data_source_block mo_2015085_0m
_cod_database_code 7236783
_shelx_space_group_comment
;
The symmetry employed for this shelxl refinement is uniquely defined
by the following loop, which should always be used as a source of
symmetry information in preference to the above space-group names.
They are only intended as comments.
;
_olex2_refinement_description
;
1. Fixed Uiso
 At 1.2 times of:
  All C(H) groups
 At 1.5 times of:
  All C(H,H,H) groups, All O(H) groups
2.a Ternary CH refined with riding coordinates:
 C16(H16)
2.b Aromatic/amide H refined with riding coordinates:
 C5(H5A), C4(H4A), C7(H7), C2(H2)
2.c Idealised Me refined as rotating group:
 C15(H15A,H15B,H15C)
;
_shelx_shelxl_version_number 2014/7
_olex2_submission_special_instructions 'No special instructions were received'

loop_
_space_group_symop_operation_xyz
'x, y, z'
'-x, -y, -z'

loop_
_atom_site_label
_atom_site_type_symbol
_atom_site_fract_x
_atom_site_fract_y
_atom_site_fract_z
_atom_site_U_iso_or_equiv
_atom_site_adp_type
_atom_site_occupancy
_atom_site_site_symmetry_order
_atom_site_calc_flag
_atom_site_refinement_flags_posn
Cl1 Cl 0.81173(14) 0.02809(12) 0.61030(7) 0.0300(2) Uani 1 1 d .
Cl2 Cl 0.82472(15) 0.38650(12) 0.60869(7) 0.0324(2) Uani 1 1 d .
Cl3 Cl 1.18277(13) 0.20229(12) 0.58095(6) 0.0280(2) Uani 1 1 d .
O3 O 0.6718(3) 0.1071(3) -0.16674(16) 0.0158(5) Uani 1 1 d .
H3 H 0.750(6) 0.087(5) -0.123(3) 0.024 Uiso 1 1 d R
O4 O 0.0645(3) 0.3565(3) -0.20285(16) 0.0171(5) Uani 1 1 d .
H4 H -0.002(6) 0.412(5) -0.174(3) 0.026 Uiso 1 1 d R
O2 O 0.1907(3) 0.4364(3) 0.11465(16) 0.0170(5) Uani 1 1 d .
O5 O 0.9621(3) 0.0866(3) 0.14004(16) 0.0161(5) Uani 1 1 d .
H5 H 0.951(6) 0.076(5) 0.084(3) 0.024 Uiso 1 1 d R
O1 O 0.8160(3) 0.1036(3) -0.01363(15) 0.0150(5) Uani 1 1 d .
C1 C 0.5200(4) 0.1876(4) -0.1292(2) 0.0125(6) Uani 1 1 d .
C11 C 0.5105(4) 0.2242(4) -0.0391(2) 0.0124(6) Uani 1 1 d .
C9 C 0.6685(4) 0.1781(4) 0.0170(2) 0.0118(6) Uani 1 1 d .
C13 C 0.6539(4) 0.2175(4) 0.1099(2) 0.0122(6) Uani 1 1 d .
C14 C 0.4900(4) 0.3029(4) 0.1454(2) 0.0132(6) Uani 1 1 d .
C5 C 0.4781(4) 0.3414(4) 0.2326(2) 0.0147(6) Uani 1 1 d .
H5A H 0.3660 0.3967 0.2557 0.018 Uiso 1 1 calc R
C6 C 0.6297(5) 0.2998(4) 0.2881(2) 0.0157(6) Uani 1 1 d .
C15 C 0.6194(5) 0.3453(5) 0.3820(2) 0.0234(7) Uani 1 1 d .
H15A H 0.7089 0.2734 0.4202 0.035 Uiso 1 1 calc GR
H15B H 0.4867 0.3263 0.4162 0.035 Uiso 1 1 calc GR
H15C H 0.6557 0.4660 0.3711 0.035 Uiso 1 1 calc GR
C3 C 0.2074(4) 0.3143(4) -0.1475(2) 0.0143(6) Uani 1 1 d .
C4 C 0.1946(4) 0.3516(4) -0.0586(2) 0.0139(6) Uani 1 1 d .
H4A H 0.0829 0.4067 -0.0349 0.017 Uiso 1 1 calc R
C12 C 0.3444(4) 0.3085(4) -0.0053(2) 0.0133(6) Uani 1 1 d .
C10 C 0.3297(4) 0.3540(4) 0.0882(2) 0.0128(6) Uani 1 1 d .
C7 C 0.7913(5) 0.2166(4) 0.2535(2) 0.0164(6) Uani 1 1 d .
H7 H 0.8950 0.1885 0.2899 0.020 Uiso 1 1 calc R
C8 C 0.8032(4) 0.1736(4) 0.1661(2) 0.0137(6) Uani 1 1 d .
C2 C 0.3682(4) 0.2327(4) -0.1827(2) 0.0143(6) Uani 1 1 d .
H2 H 0.3752 0.2075 -0.2432 0.017 Uiso 1 1 calc R
C16 C 0.9412(5) 0.1884(4) 0.6397(2) 0.0205(7) Uani 1 1 d .
H16 H 0.9432 0.1572 0.7101 0.025 Uiso 1 1 calc R

loop_
_atom_site_aniso_label
_atom_site_aniso_U_11
_atom_site_aniso_U_22
_atom_site_aniso_U_33
_atom_site_aniso_U_23
_atom_site_aniso_U_13
_atom_site_aniso_U_12
Cl1 0.0308(5) 0.0282(5) 0.0346(5) -0.0106(4) -0.0110(4) -0.0010(4)
Cl2 0.0409(5) 0.0259(5) 0.0318(5) -0.0083(4) -0.0105(4) 0.0150(4)
Cl3 0.0256(4) 0.0295(5) 0.0269(5) -0.0080(4) 0.0045(3) -0.0007(4)
O3 0.0103(10) 0.0215(12) 0.0169(11) -0.0072(9) -0.0025(9) 0.0055(9)
O4 0.0126(11) 0.0220(12) 0.0197(12) -0.0091(9) -0.0065(9) 0.0078(9)
O2 0.0114(10) 0.0184(12) 0.0224(12) -0.0082(9) -0.0020(9) 0.0043(9)
O5 0.0100(10) 0.0184(12) 0.0214(12) -0.0075(9) -0.0044(9) 0.0074(8)
O1 0.0099(10) 0.0165(11) 0.0193(11) -0.0061(9) -0.0020(8) 0.0038(8)
C1 0.0089(13) 0.0095(14) 0.0182(15) -0.0035(11) 0.0010(11) 0.0026(11)
C11 0.0087(13) 0.0119(14) 0.0163(15) -0.0024(12) -0.0030(11) -0.0002(11)
C9 0.0085(13) 0.0055(13) 0.0198(15) -0.0009(11) -0.0009(11) -0.0007(11)
C13 0.0088(13) 0.0105(14) 0.0166(15) -0.0029(12) -0.0008(11) -0.0002(11)
C14 0.0100(13) 0.0111(14) 0.0177(15) -0.0018(12) -0.0022(11) 0.0009(11)
C5 0.0106(14) 0.0147(15) 0.0193(15) -0.0056(12) -0.0014(12) 0.0030(12)
C6 0.0167(15) 0.0132(15) 0.0165(15) -0.0018(12) -0.0036(12) 0.0015(12)
C15 0.0206(17) 0.033(2) 0.0191(17) -0.0090(14) -0.0066(13) 0.0103(15)
C3 0.0118(14) 0.0111(15) 0.0199(15) -0.0027(12) -0.0046(12) 0.0005(11)
C4 0.0105(14) 0.0121(15) 0.0186(15) -0.0033(12) -0.0016(12) 0.0010(11)
C12 0.0107(14) 0.0107(15) 0.0185(15) -0.0041(12) -0.0008(11) -0.0018(11)
C10 0.0092(13) 0.0109(14) 0.0175(15) -0.0023(12) -0.0018(11) 0.0006(11)
C7 0.0160(15) 0.0150(15) 0.0184(15) -0.0023(12) -0.0066(12) 0.0015(12)
C8 0.0122(14) 0.0092(14) 0.0193(16) -0.0031(12) -0.0013(12) 0.0009(11)
C2 0.0141(14) 0.0149(15) 0.0144(14) -0.0047(12) -0.0019(12) 0.0002(12)
C16 0.0247(17) 0.0194(17) 0.0172(16) -0.0036(13) -0.0043(13) 0.0044(14)

loop_
_atom_type_symbol
_atom_type_description
_atom_type_scat_dispersion_real
_atom_type_scat_dispersion_imag
_atom_type_scat_source
C C 0.0033 0.0016 'International Tables Vol C Tables 4.2.6.8 and 6.1.1.4'
H H 0.0000 0.0000 'International Tables Vol C Tables 4.2.6.8 and 6.1.1.4'
O O 0.0106 0.0060 'International Tables Vol C Tables 4.2.6.8 and 6.1.1.4'
Cl Cl 0.1484 0.1585 'International Tables Vol C Tables 4.2.6.8 and 6.1.1.4'

loop_
_geom_angle_atom_site_label_1
_geom_angle_atom_site_label_2
_geom_angle_atom_site_label_3
_geom_angle
C1 O3 H3 104(3)
C3 O4 H4 100(3)
C8 O5 H5 105(3)
O3 C1 C11 122.4(3)
O3 C1 C2 117.2(3)
C2 C1 C11 120.5(3)
C1 C11 C9 120.8(3)
C1 C11 C12 118.3(3)
C12 C11 C9 120.9(3)
O1 C9 C11 120.5(3)
O1 C9 C13 120.1(3)
C11 C9 C13 119.4(3)
C14 C13 C9 121.0(3)
C8 C13 C9 120.9(3)
C8 C13 C14 118.1(3)
C13 C14 C10 120.2(3)
C5 C14 C13 120.8(3)
C5 C14 C10 119.1(3)
C14 C5 H5A 119.5
C14 C5 C6 121.0(3)
C6 C5 H5A 119.5
C5 C6 C15 121.1(3)
C7 C6 C5 118.5(3)
C7 C6 C15 120.3(3)
C6 C15 H15A 109.5
C6 C15 H15B 109.5
C6 C15 H15C 109.5
H15A C15 H15B 109.5
H15A C15 H15C 109.5
H15B C15 H15C 109.5
O4 C3 C4 121.8(3)
O4 C3 C2 117.4(3)
C2 C3 C4 120.8(3)
C3 C4 H4A 120.1
C12 C4 C3 119.9(3)
C12 C4 H4A 120.1
C11 C12 C10 120.4(3)
C4 C12 C11 120.8(3)
C4 C12 C10 118.9(3)
O2 C10 C14 121.7(3)
O2 C10 C12 120.2(3)
C14 C10 C12 118.1(3)
C6 C7 H7 119.5
C6 C7 C8 121.0(3)
C8 C7 H7 119.5
O5 C8 C13 122.5(3)
O5 C8 C7 116.9(3)
C7 C8 C13 120.6(3)
C1 C2 H2 120.1
C3 C2 C1 119.8(3)
C3 C2 H2 120.1
Cl1 C16 Cl3 110.25(18)
Cl1 C16 H16 108.7
Cl2 C16 Cl1 109.96(18)
Cl2 C16 Cl3 110.56(19)
Cl2 C16 H16 108.7
Cl3 C16 H16 108.7

loop_
_geom_bond_atom_site_label_1
_geom_bond_atom_site_label_2
_geom_bond_distance
Cl1 C16 1.766(3)
Cl2 C16 1.760(3)
Cl3 C16 1.766(4)
O3 H3 0.89(4)
O3 C1 1.346(3)
O4 H4 0.79(4)
O4 C3 1.359(3)
O2 C10 1.230(4)
O5 H5 0.86(4)
O5 C8 1.353(3)
O1 C9 1.258(3)
C1 C11 1.413(4)
C1 C2 1.395(4)
C11 C9 1.455(4)
C11 C12 1.415(4)
C9 C13 1.459(4)
C13 C14 1.418(4)
C13 C8 1.405(4)
C14 C5 1.376(4)
C14 C10 1.484(4)
C5 H5A 0.9500
C5 C6 1.410(4)
C6 C15 1.499(4)
C6 C7 1.391(4)
C15 H15A 0.9800
C15 H15B 0.9800
C15 H15C 0.9800
C3 C4 1.395(4)
C3 C2 1.383(4)
C4 H4A 0.9500
C4 C12 1.380(4)
C12 C10 1.491(4)
C7 H7 0.9500
C7 C8 1.396(4)
C2 H2 0.9500
C16 H16 1.0000

loop_
_geom_torsion_atom_site_label_1
_geom_torsion_atom_site_label_2
_geom_torsion_atom_site_label_3
_geom_torsion_atom_site_label_4
_geom_torsion
O3 C1 C11 C9 1.1(4)
O3 C1 C11 C12 -179.6(3)
O3 C1 C2 C3 179.4(3)
O4 C3 C4 C12 -179.1(3)
O4 C3 C2 C1 179.5(3)
O1 C9 C13 C14 179.3(3)
O1 C9 C13 C8 0.1(4)
C1 C11 C9 O1 -0.5(4)
C1 C11 C9 C13 -179.9(3)
C1 C11 C12 C4 0.9(4)
C1 C11 C12 C10 -178.4(3)
C11 C1 C2 C3 0.2(5)
C11 C9 C13 C14 -1.3(4)
C11 C9 C13 C8 179.5(3)
C11 C12 C10 O2 175.5(3)
C11 C12 C10 C14 -2.1(4)
C9 C11 C12 C4 -179.8(3)
C9 C11 C12 C10 0.9(4)
C9 C13 C14 C5 -179.3(3)
C9 C13 C14 C10 0.0(4)
C9 C13 C8 O5 -3.2(4)
C9 C13 C8 C7 177.9(3)
C13 C14 C5 C6 1.2(5)
C13 C14 C10 O2 -176.0(3)
C13 C14 C10 C12 1.7(4)
C14 C13 C8 O5 177.6(3)
C14 C13 C8 C7 -1.3(4)
C14 C5 C6 C15 178.5(3)
C14 C5 C6 C7 -0.9(5)
C5 C14 C10 O2 3.3(5)
C5 C14 C10 C12 -179.0(3)
C5 C6 C7 C8 -0.4(5)
C6 C7 C8 O5 -177.4(3)
C6 C7 C8 C13 1.6(5)
C15 C6 C7 C8 -179.9(3)
C3 C4 C12 C11 -0.9(4)
C3 C4 C12 C10 178.4(3)
C4 C3 C2 C1 -0.2(5)
C4 C12 C10 O2 -3.7(4)
C4 C12 C10 C14 178.6(3)
C12 C11 C9 O1 -179.8(3)
C12 C11 C9 C13 0.8(4)
C10 C14 C5 C6 -178.1(3)
C8 C13 C14 C5 -0.1(4)
C8 C13 C14 C10 179.2(3)
C2 C1 C11 C9 -179.8(3)
C2 C1 C11 C12 -0.5(4)
C2 C3 C4 C12 0.6(5)
